data_1576712
loop_
_publ_author_name
'Liu, Fengbin'
'Gao, Qi'
'Zhao, Wenpeng'
'Wang, Xiaohua'
'Zhang, Xuequan'
'Liu, Heng'

_publ_section_title
;
 \a-Diimine nickel-catalyzed propylene--diene copolymerization: towards a
 potential sulfur-crosslinked elastomeric alternative to EPDM
;
_journal_issue 13
_journal_name_full 'Polymer Chemistry'
_journal_page_first 1265
_journal_page_last 1277
_journal_paper_doi 10.1039/D6PY00021E
_journal_volume 17
_journal_year 2026
_chemical_formula_moiety 'C100 H96 Br4 N4 Ni2, 3(C H2 Cl2)'
_chemical_formula_sum 'C103 H102 Br4 Cl6 N4 Ni2'
_chemical_formula_weight 2045.64
_space_group_crystal_system monoclinic
_space_group_IT_number 14
_space_group_name_Hall '-P 2ybc'
_space_group_name_H-M_alt 'P 1 21/c 1'
_atom_sites_solution_hydrogens geom
_atom_sites_solution_primary dual
_audit_creation_date 2025-06-18
_audit_creation_method
;
Olex2 1.5
(compiled 2025.05.31 svn.r86d253d1 for OlexSys, GUI svn.r7254)
;
_audit_update_record
;
2025-09-17 deposited with the CCDC.	2026-02-25 downloaded from the CCDC.
;
_cell_angle_alpha 90
_cell_angle_beta 94.097(3)
_cell_angle_gamma 90
_cell_formula_units_Z 2
_cell_length_a 16.5580(14)
_cell_length_b 22.4207(17)
_cell_length_c 13.3943(12)
_cell_measurement_reflns_used 1359
_cell_measurement_temperature 296.15
_cell_measurement_theta_max 18.87
_cell_measurement_theta_min 2.62
_cell_volume 4959.8(7)
_computing_cell_refinement 'SAINT V8.40B (?, 2016)'
_computing_data_reduction 'SAINT V8.40B (?, 2016)'
_computing_molecular_graphics 'Olex2 1.5 (Dolomanov et al., 2009)'
_computing_publication_material 'Olex2 1.5 (Dolomanov et al., 2009)'
_computing_structure_refinement 'XL  (Sheldrick, 2008)'
_computing_structure_solution 'SHELXT 2014/5 (Sheldrick, 2014)'
_diffrn_ambient_temperature 296.15
_diffrn_measured_fraction_theta_full 0.997
_diffrn_measured_fraction_theta_max 0.997
_diffrn_measurement_device_type 'Bruker APEX-II CCD'
_diffrn_measurement_method '\f and \w scans'
_diffrn_radiation_type MoK\a
_diffrn_radiation_wavelength 0.71073
_diffrn_reflns_av_R_equivalents 0.0560
_diffrn_reflns_av_unetI/netI 0.0568
_diffrn_reflns_Laue_measured_fraction_full 0.997
_diffrn_reflns_Laue_measured_fraction_max 0.997
_diffrn_reflns_limit_h_max 20
_diffrn_reflns_limit_h_min -20
_diffrn_reflns_limit_k_max 23
_diffrn_reflns_limit_k_min -28
_diffrn_reflns_limit_l_max 16
_diffrn_reflns_limit_l_min -16
_diffrn_reflns_number 35829
_diffrn_reflns_point_group_measured_fraction_full 0.997
_diffrn_reflns_point_group_measured_fraction_max 0.997
_diffrn_reflns_theta_full 25.242
_diffrn_reflns_theta_max 26.368
_diffrn_reflns_theta_min 2.372
_diffrn_source_current 1.4
_diffrn_source_power 0.07
_diffrn_source_voltage 50.0
_diffrn_standards_number 0
_exptl_absorpt_coefficient_mu 2.199
_exptl_absorpt_correction_T_max 0.7463
_exptl_absorpt_correction_T_min 0.6009
_exptl_absorpt_correction_type none
_exptl_absorpt_process_details
;
SADABS-2016/2 (Bruker,2016/2) was used for absorption correction.
wR2(int) was 0.1300 before and 0.0604 after correction.
The Ratio of minimum to maximum transmission is 0.8052.
The \l/2 correction factor is Not present.
;
_exptl_crystal_colour 'clear light brown'
_exptl_crystal_colour_lustre clear
_exptl_crystal_colour_modifier light
_exptl_crystal_colour_primary brown
_exptl_crystal_density_diffrn 1.370
_exptl_crystal_description block
_exptl_crystal_F_000 2092
_exptl_crystal_size_max 0.1
_exptl_crystal_size_mid 0.1
_exptl_crystal_size_min 0.1
_refine_diff_density_max 1.036
_refine_diff_density_min -1.047
_refine_diff_density_rms 0.104
_refine_ls_extinction_method none
_refine_ls_goodness_of_fit_ref 1.046
_refine_ls_hydrogen_treatment constr
_refine_ls_matrix_type full
_refine_ls_number_parameters 558
_refine_ls_number_reflns 10122
_refine_ls_number_restraints 5328
_refine_ls_restrained_S_all 0.952
_refine_ls_R_factor_all 0.1000
_refine_ls_R_factor_gt 0.0655
_refine_ls_shift/su_max 0.001
_refine_ls_shift/su_mean 0.000
_refine_ls_structure_factor_coef Fsqd
_refine_ls_weighting_details 'w=1/[\s^2^(Fo^2^)+(0.1006P)^2^+10.3007P] where P=(Fo^2^+2Fc^2^)/3'
_refine_ls_weighting_scheme calc
_refine_ls_wR_factor_gt 0.1782
_refine_ls_wR_factor_ref 0.2024
_reflns_Friedel_coverage 0.000
_reflns_number_gt 6920
_reflns_number_total 10122
_reflns_threshold_expression 'I > 2\s(I)'
_cod_data_source_file d6py00021e2.cif
_cod_data_source_block 022248
_cod_depositor_comments 'Adding full bibliography for 1576712.cif.'
_cod_database_code 1576712
_shelx_shelxl_version_number 2019/1
_shelx_space_group_comment
;
The symmetry employed for this shelxl refinement is uniquely defined
by the following loop, which should always be used as a source of
symmetry information in preference to the above space-group names.
They are only intended as comments.
;
_shelx_estimated_absorpt_t_max 0.810
_shelx_estimated_absorpt_t_min 0.810
_olex2_refinement_description
;
1. Fixed Uiso
 At 1.2 times of:
  All C(H) groups, All C(H,H) groups
 At 1.5 times of:
  All C(H,H,H) groups
2. Uiso/Uaniso restraints and constraints
C1 \\sim C2 \\sim C3 \\sim C4 \\sim C5 \\sim C6 \\sim C7 \\sim C8 \\sim C9
\\sim C10 \\sim C11 \\sim C12 \\sim C13 \\sim C14 \\sim C15 \\sim C16 \\sim C17
\\sim C18 \\sim C19 \\sim C20 \\sim C21 \\sim C22 \\sim C23 \\sim C24 \\sim C25
\\sim C26 \\sim C27 \\sim C28 \\sim C29 \\sim C30 \\sim C31 \\sim C32 \\sim C33
\\sim C34 \\sim C35 \\sim C36 \\sim C37 \\sim C38 \\sim C39 \\sim C40 \\sim C41
\\sim C42 \\sim C43 \\sim C44 \\sim C45 \\sim C46 \\sim C47 \\sim C48 \\sim C49
\\sim C50 \\sim C51 \\sim C52: within 8A with sigma of 0.02 and sigma for
terminal atoms of 0.04 within 8A
Cl3 \\sim Cl4 \\sim Cl1 \\sim Cl2: within 8A with sigma of 0.01 and sigma for
terminal atoms of 0.02 within 8A
3. Others
 Fixed Sof: Cl3(0.5) Cl4(0.5) C51(0.5) H51A(0.5) H51B(0.5)
4.a Ternary CH refined with riding coordinates:
 C25(H25), C26(H26), C27(H27), C33(H33)
4.b Secondary CH2 refined with riding coordinates:
 C51(H51A,H51B), C52(H52A,H52B)
4.c Aromatic/amide H refined with riding coordinates:
 C8(H8), C12(H12), C14(H14), C15(H15), C17(H17), C18(H18), C19(H19), C23(H23),
 C24(H24), C29(H29), C30(H30), C31(H31), C35(H35), C36(H36), C38(H38), C39(H39),
  C41(H41), C45(H45), C46(H46), C48(H48)
4.d Idealised Me refined as rotating group:
 C37(H37A,H37B,H37C), C40(H40A,H40B,H40C), C42(H42A,H42B,H42C), C43(H43A,H43B,
 H43C), C44(H44A,H44B,H44C), C47(H47A,H47B,H47C), C49(H49A,H49B,H49C), C50(H50A,
 H50B,H50C)
;
_olex2_submission_special_instructions 'No special instructions were received'

loop_
_space_group_symop_operation_xyz
'x, y, z'
'-x, y+1/2, -z+1/2'
'-x, -y, -z'
'x, -y-1/2, z-1/2'

loop_
_atom_site_label
_atom_site_type_symbol
_atom_site_fract_x
_atom_site_fract_y
_atom_site_fract_z
_atom_site_U_iso_or_equiv
_atom_site_adp_type
_atom_site_occupancy
_atom_site_site_symmetry_order
_atom_site_calc_flag
_atom_site_refinement_flags_posn
_atom_site_refinement_flags_adp
_atom_site_refinement_flags_occupancy
_atom_site_disorder_assembly
_atom_site_disorder_group
Br1 Br 0.01024(3) 0.57514(2) 0.02716(5) 0.0531(2) Uani 1 1 d . . . . .
C1 C 0.3358(3) 0.4445(2) 0.2797(4) 0.0381(9) Uani 1 1 d . U . . .
Br2 Br 0.18700(4) 0.49777(3) -0.08962(5) 0.0575(2) Uani 1 1 d . . . . .
C2 C 0.2849(3) 0.4000(2) 0.2341(4) 0.0393(10) Uani 1 1 d . U . . .
Ni03 Ni 0.10108(4) 0.48936(3) 0.04881(5) 0.03436(18) Uani 1 1 d . . . . .
C3 C 0.4075(3) 0.4316(2) 0.3370(4) 0.0414(10) Uani 1 1 d . U . . .
C4 C 0.2334(3) 0.4977(2) 0.1946(4) 0.0363(9) Uani 1 1 d . U . . .
C5 C 0.3076(3) 0.5038(2) 0.2614(4) 0.0408(10) Uani 1 1 d . U . . .
N1 N 0.1788(2) 0.53362(16) 0.1582(3) 0.0322(8) Uani 1 1 d . . . . .
C6 C 0.1331(3) 0.3543(2) 0.1175(4) 0.0428(10) Uani 1 1 d . U . . .
N2 N 0.1574(2) 0.41660(16) 0.1209(3) 0.0334(9) Uani 1 1 d . . . . .
C7 C 0.2204(3) 0.4319(2) 0.1756(4) 0.0373(9) Uani 1 1 d . U . . .
C8 C 0.3033(3) 0.3410(2) 0.2517(4) 0.0452(10) Uani 1 1 d . U . . .
H8 H 0.269321 0.310817 0.225953 0.054 Uiso 1 1 calc R U . . .
C9 C 0.4281(3) 0.3704(2) 0.3504(4) 0.0419(10) Uani 1 1 d . U . . .
C10 C 0.0781(3) 0.3374(2) 0.1860(5) 0.0518(12) Uani 1 1 d . U . . .
C11 C 0.1768(3) 0.5941(2) 0.1973(4) 0.0407(10) Uani 1 1 d . U . . .
C12 C 0.1664(4) 0.7072(3) 0.2752(5) 0.0629(14) Uani 1 1 d . U . . .
H12 H 0.162961 0.745313 0.301766 0.075 Uiso 1 1 calc R U . . .
C13 C 0.1333(3) 0.6026(2) 0.2817(5) 0.0503(12) Uani 1 1 d . U . . .
C14 C 0.3512(3) 0.5507(2) 0.3006(4) 0.0469(11) Uani 1 1 d . U . . .
H14 H 0.333234 0.589650 0.290623 0.056 Uiso 1 1 calc R U . . .
C15 C 0.7286(4) 0.3579(3) 0.3740(6) 0.0638(14) Uani 1 1 d . U . . .
H15 H 0.777311 0.348094 0.409001 0.077 Uiso 1 1 calc R U . . .
C16 C 0.5061(3) 0.3528(2) 0.4069(4) 0.0439(11) Uani 1 1 d . U . . .
C17 C 0.1296(4) 0.6600(3) 0.3195(5) 0.0589(13) Uani 1 1 d . U . . .
H17 H 0.101503 0.666884 0.376090 0.071 Uiso 1 1 calc R U . . .
C18 C 0.4525(3) 0.4812(2) 0.3748(4) 0.0472(11) Uani 1 1 d . U . . .
H18 H 0.501338 0.475141 0.412068 0.057 Uiso 1 1 calc R U . . .
C19 C 0.3757(3) 0.3274(2) 0.3101(4) 0.0446(10) Uani 1 1 d . U . . .
H19 H 0.388512 0.287538 0.321987 0.054 Uiso 1 1 calc R U . . .
C20 C 0.6544(3) 0.3462(3) 0.4186(5) 0.0544(12) Uani 1 1 d . U . . .
C21 C 0.5052(3) 0.3285(2) 0.5032(4) 0.0476(11) Uani 1 1 d . U . . .
C22 C 0.2143(4) 0.6412(2) 0.1501(4) 0.0495(12) Uani 1 1 d . U . . .
C23 C 0.2081(4) 0.6978(3) 0.1919(5) 0.0576(13) Uani 1 1 d . U . . .
H23 H 0.232769 0.730017 0.162606 0.069 Uiso 1 1 calc R U . . .
C24 C 0.4251(3) 0.5383(2) 0.3571(5) 0.0508(11) Uani 1 1 d . U . . .
H24 H 0.456065 0.570017 0.383206 0.061 Uiso 1 1 calc R U . . .
C25 C 0.0907(4) 0.5520(3) 0.3328(5) 0.0611(13) Uani 1 1 d . U . . .
H25 H 0.101388 0.515384 0.296037 0.073 Uiso 1 1 calc R U . . .
C26 C 0.0440(4) 0.3804(3) 0.2580(5) 0.0563(12) Uani 1 1 d . U . . .
H26 H 0.055782 0.420708 0.234558 0.068 Uiso 1 1 calc R U . . .
C27 C 0.2568(4) 0.6330(3) 0.0545(5) 0.0555(12) Uani 1 1 d . U . . .
H27 H 0.253345 0.590856 0.035452 0.067 Uiso 1 1 calc R U . . .
C28 C 0.5799(3) 0.3619(2) 0.3631(5) 0.0491(11) Uani 1 1 d . U . . .
C29 C 0.6529(4) 0.3220(3) 0.5114(5) 0.0570(13) Uani 1 1 d . U . . .
H29 H 0.701618 0.311917 0.546189 0.068 Uiso 1 1 calc R U . . .
C30 C 0.4339(4) 0.3224(3) 0.5552(5) 0.0568(12) Uani 1 1 d . U . . .
H30 H 0.384637 0.333851 0.523220 0.068 Uiso 1 1 calc R U . . .
C31 C 0.0540(4) 0.2769(3) 0.1846(6) 0.0671(14) Uani 1 1 d . U . . .
H31 H 0.016586 0.263863 0.228288 0.080 Uiso 1 1 calc R U . . .
C32 C 0.1628(4) 0.3155(2) 0.0480(5) 0.0532(12) Uani 1 1 d . U . . .
C33 C 0.2188(4) 0.3345(3) -0.0294(5) 0.0597(13) Uani 1 1 d . U . . .
H33 H 0.232486 0.376515 -0.017510 0.072 Uiso 1 1 calc R U . . .
C34 C 0.5812(4) 0.3118(2) 0.5559(5) 0.0546(13) Uani 1 1 d . U . . .
C35 C 0.5844(4) 0.3861(3) 0.2665(5) 0.0593(13) Uani 1 1 d . U . . .
H35 H 0.536743 0.394613 0.228183 0.071 Uiso 1 1 calc R U . . .
C36 C 0.4349(4) 0.3007(3) 0.6497(6) 0.0703(15) Uani 1 1 d . U . . .
H36 H 0.387211 0.297447 0.681973 0.084 Uiso 1 1 calc R U . . .
C37 C -0.0491(4) 0.3760(4) 0.2632(7) 0.085(2) Uani 1 1 d . U . . .
H37A H -0.075113 0.380936 0.197311 0.128 Uiso 1 1 calc R U . . .
H37B H -0.067091 0.406733 0.306352 0.128 Uiso 1 1 calc R U . . .
H37C H -0.062740 0.337685 0.289091 0.128 Uiso 1 1 calc R U . . .
C38 C 0.1363(4) 0.2558(3) 0.0534(6) 0.0665(15) Uani 1 1 d . U . . .
H38 H 0.155000 0.227963 0.008970 0.080 Uiso 1 1 calc R U . . .
C39 C 0.7299(4) 0.3824(3) 0.2843(6) 0.0689(15) Uani 1 1 d . U . . .
H39 H 0.779389 0.389876 0.258098 0.083 Uiso 1 1 calc R U . . .
C40 C 0.0857(5) 0.3740(4) 0.3620(6) 0.086(2) Uani 1 1 d . U . . .
H40A H 0.074565 0.335169 0.388030 0.129 Uiso 1 1 calc R U . . .
H40B H 0.065858 0.403968 0.405174 0.129 Uiso 1 1 calc R U . . .
H40C H 0.143071 0.378696 0.358659 0.129 Uiso 1 1 calc R U . . .
C41 C 0.6572(4) 0.3974(3) 0.2274(6) 0.0691(14) Uani 1 1 d . U . . .
H41 H 0.658952 0.414624 0.164474 0.083 Uiso 1 1 calc R U . . .
C42 C 0.2982(5) 0.2984(4) -0.0227(7) 0.090(2) Uani 1 1 d . U . . .
H42A H 0.328786 0.307531 0.039047 0.134 Uiso 1 1 calc R U . . .
H42B H 0.329414 0.308661 -0.077920 0.134 Uiso 1 1 calc R U . . .
H42C H 0.285981 0.256552 -0.024991 0.134 Uiso 1 1 calc R U . . .
C43 C 0.3463(5) 0.6501(4) 0.0697(6) 0.085(2) Uani 1 1 d . U . . .
H43A H 0.351029 0.689326 0.098278 0.128 Uiso 1 1 calc R U . . .
H43B H 0.370006 0.649703 0.006403 0.128 Uiso 1 1 calc R U . . .
H43C H 0.373966 0.621979 0.114089 0.128 Uiso 1 1 calc R U . . .
C44 C 0.2143(5) 0.6698(3) -0.0294(6) 0.0768(19) Uani 1 1 d . U . . .
H44A H 0.157289 0.661660 -0.032950 0.115 Uiso 1 1 calc R U . . .
H44B H 0.235670 0.659510 -0.091944 0.115 Uiso 1 1 calc R U . . .
H44C H 0.223301 0.711481 -0.016238 0.115 Uiso 1 1 calc R U . . .
C45 C 0.0848(5) 0.2378(3) 0.1205(6) 0.0745(16) Uani 1 1 d . U . . .
H45 H 0.070100 0.197853 0.122887 0.089 Uiso 1 1 calc R U . . .
C46 C 0.5790(4) 0.2885(3) 0.6543(5) 0.0690(15) Uani 1 1 d . U . . .
H46 H 0.627177 0.276796 0.688743 0.083 Uiso 1 1 calc R U . . .
C47 C 0.0001(5) 0.5607(4) 0.3264(7) 0.092(2) Uani 1 1 d . U . . .
H47A H -0.012689 0.596453 0.361318 0.138 Uiso 1 1 calc R U . . .
H47B H -0.024909 0.527152 0.356420 0.138 Uiso 1 1 calc R U . . .
H47C H -0.019663 0.563877 0.257498 0.138 Uiso 1 1 calc R U . . .
C48 C 0.5099(5) 0.2829(3) 0.6987(6) 0.0756(16) Uani 1 1 d . U . . .
H48 H 0.510846 0.266971 0.762864 0.091 Uiso 1 1 calc R U . . .
C49 C 0.1774(6) 0.3292(4) -0.1337(6) 0.094(2) Uani 1 1 d . U . . .
H49A H 0.169883 0.287861 -0.150431 0.141 Uiso 1 1 calc R U . . .
H49B H 0.210433 0.347709 -0.180944 0.141 Uiso 1 1 calc R U . . .
H49C H 0.125725 0.348739 -0.135644 0.141 Uiso 1 1 calc R U . . .
C50 C 0.1231(6) 0.5425(4) 0.4397(7) 0.099(2) Uani 1 1 d . U . . .
H50A H 0.181196 0.544024 0.443645 0.148 Uiso 1 1 calc R U . . .
H50B H 0.105907 0.504241 0.462405 0.148 Uiso 1 1 calc R U . . .
H50C H 0.102846 0.573186 0.481251 0.148 Uiso 1 1 calc R U . . .
Cl3 Cl 0.4251(4) 0.4337(4) 0.0513(4) 0.164(3) Uani 0.5 1 d . U P . .
Cl4 Cl 0.4417(4) 0.4252(4) -0.1558(4) 0.161(3) Uani 0.5 1 d . U P . .
C51 C 0.4031(8) 0.4587(6) -0.0656(10) 0.0614(18) Uani 0.5 1 d . U P . .
H51A H 0.344753 0.457678 -0.078420 0.074 Uiso 0.5 1 calc R U P . .
H51B H 0.419453 0.500203 -0.067601 0.074 Uiso 0.5 1 calc R U P . .
Cl1 Cl 0.3260(2) 0.48282(16) 0.5639(3) 0.1435(12) Uani 1 1 d . U . . .
Cl2 Cl 0.2154(2) 0.39066(17) 0.6023(3) 0.1581(14) Uani 1 1 d . U . . .
C52 C 0.2580(5) 0.4553(3) 0.6439(6) 0.0785(15) Uani 1 1 d . U . . .
H52A H 0.285578 0.448878 0.709329 0.094 Uiso 1 1 calc R U . . .
H52B H 0.215732 0.484679 0.651184 0.094 Uiso 1 1 calc R U . . .

loop_
_atom_site_aniso_label
_atom_site_aniso_U_11
_atom_site_aniso_U_22
_atom_site_aniso_U_33
_atom_site_aniso_U_23
_atom_site_aniso_U_13
_atom_site_aniso_U_12
Br1 0.0412(3) 0.0367(3) 0.0767(4) -0.0053(3) -0.0286(3) 0.0059(2)
C1 0.037(2) 0.0354(19) 0.041(2) -0.0002(17) -0.0087(18) 0.0012(17)
Br2 0.0596(4) 0.0639(4) 0.0498(4) 0.0010(3) 0.0082(3) 0.0002(3)
C2 0.0338(19) 0.0374(19) 0.045(2) -0.0008(18) -0.0094(18) 0.0023(17)
Ni03 0.0294(3) 0.0340(3) 0.0379(4) 0.0012(3) -0.0106(3) 0.0031(2)
C3 0.041(2) 0.038(2) 0.043(2) -0.0022(18) -0.0094(18) 0.0032(18)
C4 0.036(2) 0.0324(19) 0.038(2) 0.0000(17) -0.0086(18) -0.0003(17)
C5 0.038(2) 0.038(2) 0.044(2) -0.0031(18) -0.0092(18) 0.0031(17)
N1 0.030(2) 0.0301(19) 0.035(2) 0.0011(16) -0.0073(17) 0.0025(16)
C6 0.038(2) 0.035(2) 0.053(2) -0.0005(19) -0.017(2) 0.0025(18)
N2 0.0288(19) 0.0311(19) 0.039(2) -0.0006(17) -0.0082(17) 0.0021(15)
C7 0.037(2) 0.0321(19) 0.042(2) -0.0016(18) -0.0061(18) 0.0029(17)
C8 0.044(2) 0.037(2) 0.053(2) -0.0011(19) -0.012(2) 0.0004(18)
C9 0.039(2) 0.039(2) 0.045(2) -0.0002(19) -0.0127(19) 0.0050(18)
C10 0.046(2) 0.045(2) 0.062(3) 0.005(2) -0.013(2) -0.002(2)
C11 0.038(2) 0.034(2) 0.047(2) -0.0021(19) -0.014(2) 0.0053(18)
C12 0.072(3) 0.044(3) 0.071(3) -0.011(3) -0.014(3) 0.006(3)
C13 0.049(2) 0.045(2) 0.055(3) -0.005(2) -0.008(2) 0.009(2)
C14 0.047(2) 0.036(2) 0.054(2) -0.0030(19) -0.014(2) 0.0023(19)
C15 0.045(3) 0.064(3) 0.080(3) -0.010(3) -0.012(3) 0.013(2)
C16 0.041(2) 0.038(2) 0.051(2) -0.006(2) -0.016(2) 0.0083(18)
C17 0.059(3) 0.056(3) 0.060(3) -0.015(2) -0.007(2) 0.012(2)
C18 0.042(2) 0.045(2) 0.052(2) -0.005(2) -0.017(2) 0.0062(19)
C19 0.044(2) 0.036(2) 0.052(2) 0.0010(19) -0.011(2) 0.0080(18)
C20 0.044(2) 0.048(2) 0.069(3) -0.009(2) -0.011(2) 0.011(2)
C21 0.048(2) 0.038(2) 0.053(3) 0.003(2) -0.021(2) 0.0010(19)
C22 0.055(3) 0.037(2) 0.054(3) 0.001(2) -0.015(2) 0.002(2)
C23 0.064(3) 0.041(2) 0.065(3) 0.000(2) -0.017(3) -0.002(2)
C24 0.048(2) 0.042(2) 0.058(2) -0.006(2) -0.018(2) -0.0019(19)
C25 0.064(3) 0.057(3) 0.063(3) -0.007(2) 0.007(2) 0.003(2)
C26 0.050(2) 0.055(2) 0.063(3) 0.006(2) -0.002(2) -0.004(2)
C27 0.064(3) 0.046(2) 0.056(3) 0.005(2) -0.001(2) -0.005(2)
C28 0.043(2) 0.044(2) 0.058(3) -0.005(2) -0.011(2) 0.010(2)
C29 0.049(3) 0.047(2) 0.071(3) -0.005(2) -0.026(2) 0.010(2)
C30 0.053(2) 0.055(2) 0.059(3) 0.008(2) -0.017(2) -0.007(2)
C31 0.065(3) 0.055(3) 0.080(3) 0.007(3) -0.006(3) -0.010(3)
C32 0.057(3) 0.042(2) 0.058(3) -0.007(2) -0.015(2) 0.005(2)
C33 0.068(3) 0.049(2) 0.060(3) -0.013(2) -0.004(2) 0.009(2)
C34 0.058(3) 0.040(2) 0.062(3) 0.003(2) -0.023(2) 0.003(2)
C35 0.049(2) 0.064(3) 0.064(3) -0.004(2) -0.006(2) 0.009(2)
C36 0.065(3) 0.074(3) 0.070(3) 0.016(3) -0.011(3) -0.010(3)
C37 0.059(4) 0.101(5) 0.095(5) -0.002(4) -0.002(4) 0.002(4)
C38 0.075(3) 0.047(3) 0.075(3) -0.014(3) -0.011(3) 0.001(3)
C39 0.049(3) 0.078(3) 0.079(3) -0.009(3) 0.002(3) 0.006(3)
C40 0.076(4) 0.099(4) 0.080(4) -0.004(4) -0.007(4) 0.007(4)
C41 0.058(3) 0.077(3) 0.071(3) -0.002(3) 0.000(3) 0.007(3)
C42 0.086(4) 0.088(4) 0.095(5) -0.006(4) 0.006(4) 0.023(4)
C43 0.079(4) 0.093(5) 0.083(4) 0.013(4) 0.002(4) -0.005(4)
C44 0.088(4) 0.077(4) 0.063(4) 0.014(3) -0.011(4) -0.002(4)
C45 0.081(3) 0.047(3) 0.093(4) 0.000(3) -0.010(3) -0.008(3)
C46 0.067(3) 0.065(3) 0.069(3) 0.016(3) -0.033(3) 0.000(3)
C47 0.073(4) 0.102(5) 0.100(5) 0.015(4) 0.001(4) -0.010(4)
C48 0.076(3) 0.078(3) 0.068(3) 0.021(3) -0.024(3) -0.006(3)
C49 0.118(5) 0.089(5) 0.072(4) -0.004(4) -0.013(4) 0.011(4)
C50 0.104(5) 0.098(5) 0.091(5) 0.024(4) -0.013(4) -0.007(4)
Cl3 0.130(4) 0.305(8) 0.054(3) 0.027(4) -0.002(3) -0.094(5)
Cl4 0.108(4) 0.305(9) 0.073(3) 0.003(4) 0.032(3) 0.024(5)
C51 0.053(3) 0.061(3) 0.068(3) 0.001(3) -0.007(3) 0.003(3)
Cl1 0.119(2) 0.149(3) 0.167(3) -0.004(2) 0.042(2) -0.0266(19)
Cl2 0.134(3) 0.164(3) 0.177(3) -0.034(3) 0.018(2) -0.059(2)
C52 0.079(3) 0.078(3) 0.078(3) -0.002(3) -0.004(3) -0.003(3)

loop_
_atom_type_symbol
_atom_type_description
_atom_type_scat_dispersion_real
_atom_type_scat_dispersion_imag
_atom_type_scat_source
C C 0.0033 0.0016 'International Tables Vol C Tables 4.2.6.8 and 6.1.1.4'
H H 0.0000 0.0000 'International Tables Vol C Tables 4.2.6.8 and 6.1.1.4'
Br Br -0.2901 2.4595 'International Tables Vol C Tables 4.2.6.8 and 6.1.1.4'
Cl Cl 0.1484 0.1585 'International Tables Vol C Tables 4.2.6.8 and 6.1.1.4'
N N 0.0061 0.0033 'International Tables Vol C Tables 4.2.6.8 and 6.1.1.4'
Ni Ni 0.3393 1.1124 'International Tables Vol C Tables 4.2.6.8 and 6.1.1.4'

loop_
_geom_angle_atom_site_label_1
_geom_angle_atom_site_label_2
_geom_angle_atom_site_label_3
_geom_angle
_geom_angle_site_symmetry_1
_geom_angle_site_symmetry_3
_geom_angle_publ_flag
Ni03 Br1 Ni03 91.30(3) . 3_565 ?
C2 C1 C5 114.0(4) . . ?
C3 C1 C2 123.2(4) . . ?
C3 C1 C5 122.8(5) . . ?
C1 C2 C7 106.0(4) . . ?
C8 C2 C1 119.1(5) . . ?
C8 C2 C7 134.9(5) . . ?
Br1 Ni03 Br1 88.70(3) . 3_565 ?
Br2 Ni03 Br1 100.93(3) . 3_565 ?
Br2 Ni03 Br1 103.75(3) . . ?
N1 Ni03 Br1 160.52(11) . 3_565 ?
N1 Ni03 Br1 92.97(10) . . ?
N1 Ni03 Br2 97.53(11) . . ?
N2 Ni03 Br1 157.25(12) . . ?
N2 Ni03 Br1 91.63(11) . 3_565 ?
N2 Ni03 Br2 98.52(12) . . ?
N2 Ni03 N1 79.45(14) . . ?
C1 C3 C9 117.1(4) . . ?
C1 C3 C18 116.1(5) . . ?
C18 C3 C9 126.8(5) . . ?
C5 C4 C7 107.2(4) . . ?
N1 C4 C5 135.0(4) . . ?
N1 C4 C7 117.6(4) . . ?
C1 C5 C4 105.4(4) . . ?
C14 C5 C1 119.8(5) . . ?
C14 C5 C4 134.7(5) . . ?
C4 N1 Ni03 110.1(3) . . ?
C4 N1 C11 118.9(4) . . ?
C11 N1 Ni03 130.9(3) . . ?
C10 C6 N2 115.7(5) . . ?
C32 C6 N2 120.8(5) . . ?
C32 C6 C10 123.5(5) . . ?
C6 N2 Ni03 128.7(3) . . ?
C7 N2 Ni03 112.1(3) . . ?
C7 N2 C6 119.3(4) . . ?
C2 C7 C4 107.3(4) . . ?
N2 C7 C2 135.2(4) . . ?
N2 C7 C4 117.3(4) . . ?
C2 C8 H8 121.0 . . ?
C2 C8 C19 118.0(5) . . ?
C19 C8 H8 121.0 . . ?
C3 C9 C16 120.4(4) . . ?
C19 C9 C3 119.0(5) . . ?
C19 C9 C16 120.6(4) . . ?
C6 C10 C26 122.8(5) . . ?
C6 C10 C31 116.7(6) . . ?
C31 C10 C26 120.4(6) . . ?
C13 C11 N1 116.5(5) . . ?
C13 C11 C22 122.3(5) . . ?
C22 C11 N1 121.2(5) . . ?
C17 C12 H12 120.0 . . ?
C23 C12 H12 120.0 . . ?
C23 C12 C17 120.0(6) . . ?
C11 C13 C25 123.0(5) . . ?
C17 C13 C11 117.4(6) . . ?
C17 C13 C25 119.6(6) . . ?
C5 C14 H14 121.0 . . ?
C5 C14 C24 118.0(5) . . ?
C24 C14 H14 121.0 . . ?
C20 C15 H15 119.1 . . ?
C39 C15 H15 119.1 . . ?
C39 C15 C20 121.8(6) . . ?
C21 C16 C9 120.0(5) . . ?
C21 C16 C28 120.4(5) . . ?
C28 C16 C9 119.6(5) . . ?
C12 C17 C13 121.6(6) . . ?
C12 C17 H17 119.2 . . ?
C13 C17 H17 119.2 . . ?
C3 C18 H18 119.5 . . ?
C24 C18 C3 120.9(5) . . ?
C24 C18 H18 119.5 . . ?
C8 C19 H19 118.3 . . ?
C9 C19 C8 123.4(5) . . ?
C9 C19 H19 118.3 . . ?
C15 C20 C28 118.1(6) . . ?
C29 C20 C15 121.9(6) . . ?
C29 C20 C28 119.9(6) . . ?
C16 C21 C30 123.6(5) . . ?
C16 C21 C34 119.0(5) . . ?
C30 C21 C34 117.4(5) . . ?
C11 C22 C27 122.6(5) . . ?
C23 C22 C11 117.2(6) . . ?
C23 C22 C27 120.2(5) . . ?
C12 C23 C22 121.5(6) . . ?
C12 C23 H23 119.2 . . ?
C22 C23 H23 119.2 . . ?
C14 C24 H24 118.8 . . ?
C18 C24 C14 122.4(5) . . ?
C18 C24 H24 118.8 . . ?
C13 C25 H25 107.1 . . ?
C47 C25 C13 111.7(6) . . ?
C47 C25 H25 107.1 . . ?
C47 C25 C50 110.9(7) . . ?
C50 C25 C13 112.8(6) . . ?
C50 C25 H25 107.1 . . ?
C10 C26 H26 107.1 . . ?
C10 C26 C37 114.1(6) . . ?
C10 C26 C40 111.1(6) . . ?
C37 C26 H26 107.1 . . ?
C40 C26 H26 107.1 . . ?
C40 C26 C37 109.9(6) . . ?
C22 C27 H27 108.3 . . ?
C22 C27 C43 111.1(6) . . ?
C22 C27 C44 109.8(5) . . ?
C43 C27 H27 108.3 . . ?
C44 C27 H27 108.3 . . ?
C44 C27 C43 110.8(6) . . ?
C16 C28 C20 119.2(6) . . ?
C16 C28 C35 122.8(5) . . ?
C35 C28 C20 117.9(6) . . ?
C20 C29 H29 118.9 . . ?
C20 C29 C34 122.2(5) . . ?
C34 C29 H29 118.9 . . ?
C21 C30 H30 118.7 . . ?
C36 C30 C21 122.5(6) . . ?
C36 C30 H30 118.7 . . ?
C10 C31 H31 119.6 . . ?
C45 C31 C10 120.8(7) . . ?
C45 C31 H31 119.6 . . ?
C6 C32 C33 123.4(5) . . ?
C6 C32 C38 115.6(6) . . ?
C38 C32 C33 120.9(6) . . ?
C32 C33 H33 108.0 . . ?
C32 C33 C42 112.2(6) . . ?
C32 C33 C49 110.7(6) . . ?
C42 C33 H33 108.0 . . ?
C49 C33 H33 108.0 . . ?
C49 C33 C42 109.9(6) . . ?
C29 C34 C21 119.3(6) . . ?
C29 C34 C46 122.6(6) . . ?
C46 C34 C21 118.0(6) . . ?
C28 C35 H35 119.1 . . ?
C41 C35 C28 121.8(6) . . ?
C41 C35 H35 119.1 . . ?
C30 C36 H36 120.5 . . ?
C30 C36 C48 119.0(7) . . ?
C48 C36 H36 120.5 . . ?
C26 C37 H37A 109.5 . . ?
C26 C37 H37B 109.5 . . ?
C26 C37 H37C 109.5 . . ?
H37A C37 H37B 109.5 . . ?
H37A C37 H37C 109.5 . . ?
H37B C37 H37C 109.5 . . ?
C32 C38 H38 118.9 . . ?
C45 C38 C32 122.2(6) . . ?
C45 C38 H38 118.9 . . ?
C15 C39 H39 119.4 . . ?
C15 C39 C41 121.3(7) . . ?
C41 C39 H39 119.4 . . ?
C26 C40 H40A 109.5 . . ?
C26 C40 H40B 109.5 . . ?
C26 C40 H40C 109.5 . . ?
H40A C40 H40B 109.5 . . ?
H40A C40 H40C 109.5 . . ?
H40B C40 H40C 109.5 . . ?
C35 C41 C39 119.1(7) . . ?
C35 C41 H41 120.4 . . ?
C39 C41 H41 120.4 . . ?
C33 C42 H42A 109.5 . . ?
C33 C42 H42B 109.5 . . ?
C33 C42 H42C 109.5 . . ?
H42A C42 H42B 109.5 . . ?
H42A C42 H42C 109.5 . . ?
H42B C42 H42C 109.5 . . ?
C27 C43 H43A 109.5 . . ?
C27 C43 H43B 109.5 . . ?
C27 C43 H43C 109.5 . . ?
H43A C43 H43B 109.5 . . ?
H43A C43 H43C 109.5 . . ?
H43B C43 H43C 109.5 . . ?
C27 C44 H44A 109.5 . . ?
C27 C44 H44B 109.5 . . ?
C27 C44 H44C 109.5 . . ?
H44A C44 H44B 109.5 . . ?
H44A C44 H44C 109.5 . . ?
H44B C44 H44C 109.5 . . ?
C31 C45 H45 119.4 . . ?
C38 C45 C31 121.1(7) . . ?
C38 C45 H45 119.4 . . ?
C34 C46 H46 119.1 . . ?
C48 C46 C34 121.9(6) . . ?
C48 C46 H46 119.1 . . ?
C25 C47 H47A 109.5 . . ?
C25 C47 H47B 109.5 . . ?
C25 C47 H47C 109.5 . . ?
H47A C47 H47B 109.5 . . ?
H47A C47 H47C 109.5 . . ?
H47B C47 H47C 109.5 . . ?
C36 C48 H48 119.4 . . ?
C46 C48 C36 121.2(7) . . ?
C46 C48 H48 119.4 . . ?
C33 C49 H49A 109.5 . . ?
C33 C49 H49B 109.5 . . ?
C33 C49 H49C 109.5 . . ?
H49A C49 H49B 109.5 . . ?
H49A C49 H49C 109.5 . . ?
H49B C49 H49C 109.5 . . ?
C25 C50 H50A 109.5 . . ?
C25 C50 H50B 109.5 . . ?
C25 C50 H50C 109.5 . . ?
H50A C50 H50B 109.5 . . ?
H50A C50 H50C 109.5 . . ?
H50B C50 H50C 109.5 . . ?
Cl3 C51 H51A 107.7 . . ?
Cl3 C51 H51B 107.7 . . ?
Cl4 C51 Cl3 118.6(9) . . ?
Cl4 C51 H51A 107.7 . . ?
Cl4 C51 H51B 107.7 . . ?
H51A C51 H51B 107.1 . . ?
Cl1 C52 H52A 109.2 . . ?
Cl1 C52 H52B 109.2 . . ?
Cl2 C52 Cl1 112.2(5) . . ?
Cl2 C52 H52A 109.2 . . ?
Cl2 C52 H52B 109.2 . . ?
H52A C52 H52B 107.9 . . ?

loop_
_geom_bond_atom_site_label_1
_geom_bond_atom_site_label_2
_geom_bond_distance
_geom_bond_site_symmetry_2
_geom_bond_publ_flag
Br1 Ni03 2.4459(8) . ?
Br1 Ni03 2.5011(8) 3_565 ?
C1 C2 1.416(7) . ?
C1 C3 1.397(7) . ?
C1 C5 1.425(7) . ?
Br2 Ni03 2.4238(9) . ?
C2 C7 1.465(7) . ?
C2 C8 1.375(7) . ?
Ni03 N1 2.126(4) . ?
Ni03 N2 2.082(4) . ?
C3 C9 1.423(7) . ?
C3 C18 1.412(7) . ?
C4 C5 1.475(7) . ?
C4 N1 1.280(6) . ?
C4 C7 1.509(6) . ?
C5 C14 1.358(7) . ?
N1 C11 1.456(6) . ?
C6 N2 1.454(6) . ?
C6 C10 1.391(8) . ?
C6 C32 1.390(8) . ?
N2 C7 1.278(6) . ?
C8 H8 0.9300 . ?
C8 C19 1.417(7) . ?
C9 C16 1.502(7) . ?
C9 C19 1.380(7) . ?
C10 C26 1.502(9) . ?
C10 C31 1.413(8) . ?
C11 C13 1.396(8) . ?
C11 C22 1.400(8) . ?
C12 H12 0.9300 . ?
C12 C17 1.375(9) . ?
C12 C23 1.369(9) . ?
C13 C17 1.387(8) . ?
C13 C25 1.522(9) . ?
C14 H14 0.9300 . ?
C14 C24 1.419(7) . ?
C15 H15 0.9300 . ?
C15 C20 1.428(9) . ?
C15 C39 1.322(10) . ?
C16 C21 1.401(8) . ?
C16 C28 1.407(8) . ?
C17 H17 0.9300 . ?
C18 H18 0.9300 . ?
C18 C24 1.372(8) . ?
C19 H19 0.9300 . ?
C20 C28 1.437(8) . ?
C20 C29 1.359(9) . ?
C21 C30 1.420(8) . ?
C21 C34 1.447(7) . ?
C22 C23 1.395(8) . ?
C22 C27 1.515(9) . ?
C23 H23 0.9300 . ?
C24 H24 0.9300 . ?
C25 H25 0.9800 . ?
C25 C47 1.509(10) . ?
C25 C50 1.509(10) . ?
C26 H26 0.9800 . ?
C26 C37 1.552(9) . ?
C26 C40 1.517(10) . ?
C27 H27 0.9800 . ?
C27 C43 1.529(10) . ?
C27 C44 1.525(9) . ?
C28 C35 1.411(9) . ?
C29 H29 0.9300 . ?
C29 C34 1.386(9) . ?
C30 H30 0.9300 . ?
C30 C36 1.356(9) . ?
C31 H31 0.9300 . ?
C31 C45 1.352(10) . ?
C32 C33 1.500(9) . ?
C32 C38 1.413(8) . ?
C33 H33 0.9800 . ?
C33 C42 1.541(10) . ?
C33 C49 1.516(10) . ?
C34 C46 1.421(9) . ?
C35 H35 0.9300 . ?
C35 C41 1.372(9) . ?
C36 H36 0.9300 . ?
C36 C48 1.420(10) . ?
C37 H37A 0.9600 . ?
C37 H37B 0.9600 . ?
C37 H37C 0.9600 . ?
C38 H38 0.9300 . ?
C38 C45 1.344(10) . ?
C39 H39 0.9300 . ?
C39 C41 1.418(10) . ?
C40 H40A 0.9600 . ?
C40 H40B 0.9600 . ?
C40 H40C 0.9600 . ?
C41 H41 0.9300 . ?
C42 H42A 0.9600 . ?
C42 H42B 0.9600 . ?
C42 H42C 0.9600 . ?
C43 H43A 0.9600 . ?
C43 H43B 0.9600 . ?
C43 H43C 0.9600 . ?
C44 H44A 0.9600 . ?
C44 H44B 0.9600 . ?
C44 H44C 0.9600 . ?
C45 H45 0.9300 . ?
C46 H46 0.9300 . ?
C46 C48 1.332(10) . ?
C47 H47A 0.9600 . ?
C47 H47B 0.9600 . ?
C47 H47C 0.9600 . ?
C48 H48 0.9300 . ?
C49 H49A 0.9600 . ?
C49 H49B 0.9600 . ?
C49 H49C 0.9600 . ?
C50 H50A 0.9600 . ?
C50 H50B 0.9600 . ?
C50 H50C 0.9600 . ?
Cl3 C51 1.679(14) . ?
Cl4 C51 1.594(14) . ?
C51 H51A 0.9700 . ?
C51 H51B 0.9700 . ?
Cl1 C52 1.723(8) . ?
Cl2 C52 1.690(8) . ?
C52 H52A 0.9700 . ?
C52 H52B 0.9700 . ?

loop_
_geom_torsion_atom_site_label_1
_geom_torsion_atom_site_label_2
_geom_torsion_atom_site_label_3
_geom_torsion_atom_site_label_4
_geom_torsion
_geom_torsion_site_symmetry_1
_geom_torsion_site_symmetry_2
_geom_torsion_site_symmetry_3
_geom_torsion_site_symmetry_4
_geom_torsion_publ_flag
C1 C2 C7 C4 -3.5(6) . . . . ?
C1 C2 C7 N2 -178.5(6) . . . . ?
C1 C2 C8 C19 -3.8(8) . . . . ?
C1 C3 C9 C16 177.1(5) . . . . ?
C1 C3 C9 C19 -2.4(8) . . . . ?
C1 C3 C18 C24 1.5(9) . . . . ?
C1 C5 C14 C24 1.4(9) . . . . ?
C2 C1 C3 C9 -1.1(8) . . . . ?
C2 C1 C3 C18 178.2(5) . . . . ?
C2 C1 C5 C4 -2.4(6) . . . . ?
C2 C1 C5 C14 -179.7(5) . . . . ?
C2 C8 C19 C9 0.2(9) . . . . ?
Ni03 N1 C11 C13 90.7(5) . . . . ?
Ni03 N1 C11 C22 -87.2(6) . . . . ?
Ni03 N2 C7 C2 -173.8(5) . . . . ?
Ni03 N2 C7 C4 11.6(6) . . . . ?
C3 C1 C2 C7 -175.8(5) . . . . ?
C3 C1 C2 C8 4.4(8) . . . . ?
C3 C1 C5 C4 177.2(5) . . . . ?
C3 C1 C5 C14 -0.1(9) . . . . ?
C3 C9 C16 C21 107.2(6) . . . . ?
C3 C9 C16 C28 -71.9(7) . . . . ?
C3 C9 C19 C8 3.0(9) . . . . ?
C3 C18 C24 C14 -0.2(9) . . . . ?
C4 C5 C14 C24 -174.9(6) . . . . ?
C4 N1 C11 C13 -86.6(6) . . . . ?
C4 N1 C11 C22 95.6(6) . . . . ?
C5 C1 C2 C7 3.8(6) . . . . ?
C5 C1 C2 C8 -176.0(5) . . . . ?
C5 C1 C3 C9 179.3(5) . . . . ?
C5 C1 C3 C18 -1.4(8) . . . . ?
C5 C4 N1 Ni03 171.2(5) . . . . ?
C5 C4 N1 C11 -11.1(9) . . . . ?
C5 C4 C7 C2 2.1(6) . . . . ?
C5 C4 C7 N2 178.2(5) . . . . ?
C5 C14 C24 C18 -1.3(9) . . . . ?
N1 C4 C5 C1 174.2(6) . . . . ?
N1 C4 C5 C14 -9.1(12) . . . . ?
N1 C4 C7 C2 -173.2(5) . . . . ?
N1 C4 C7 N2 2.8(7) . . . . ?
N1 C11 C13 C17 -179.1(5) . . . . ?
N1 C11 C13 C25 0.9(8) . . . . ?
N1 C11 C22 C23 179.0(5) . . . . ?
N1 C11 C22 C27 2.0(8) . . . . ?
C6 N2 C7 C2 7.4(9) . . . . ?
C6 N2 C7 C4 -167.2(5) . . . . ?
C6 C10 C26 C37 133.2(6) . . . . ?
C6 C10 C26 C40 -101.8(7) . . . . ?
C6 C10 C31 C45 1.2(10) . . . . ?
C6 C32 C33 C42 123.2(7) . . . . ?
C6 C32 C33 C49 -113.6(7) . . . . ?
C6 C32 C38 C45 0.8(10) . . . . ?
N2 C6 C10 C26 1.2(8) . . . . ?
N2 C6 C10 C31 -179.6(5) . . . . ?
N2 C6 C32 C33 -2.0(8) . . . . ?
N2 C6 C32 C38 178.7(5) . . . . ?
C7 C2 C8 C19 176.5(6) . . . . ?
C7 C4 C5 C1 0.1(6) . . . . ?
C7 C4 C5 C14 176.7(6) . . . . ?
C7 C4 N1 Ni03 -15.1(6) . . . . ?
C7 C4 N1 C11 162.7(4) . . . . ?
C8 C2 C7 C4 176.3(6) . . . . ?
C8 C2 C7 N2 1.3(11) . . . . ?
C9 C3 C18 C24 -179.3(6) . . . . ?
C9 C16 C21 C30 -4.2(8) . . . . ?
C9 C16 C21 C34 179.8(5) . . . . ?
C9 C16 C28 C20 178.6(5) . . . . ?
C9 C16 C28 C35 -1.1(8) . . . . ?
C10 C6 N2 Ni03 -86.4(6) . . . . ?
C10 C6 N2 C7 92.2(6) . . . . ?
C10 C6 C32 C33 176.7(5) . . . . ?
C10 C6 C32 C38 -2.7(8) . . . . ?
C10 C31 C45 C38 -3.0(11) . . . . ?
C11 C13 C17 C12 0.7(9) . . . . ?
C11 C13 C25 C47 -115.8(7) . . . . ?
C11 C13 C25 C50 118.6(7) . . . . ?
C11 C22 C23 C12 -0.6(9) . . . . ?
C11 C22 C27 C43 -119.9(6) . . . . ?
C11 C22 C27 C44 117.2(6) . . . . ?
C13 C11 C22 C23 1.2(8) . . . . ?
C13 C11 C22 C27 -175.8(5) . . . . ?
C15 C20 C28 C16 -177.7(5) . . . . ?
C15 C20 C28 C35 2.1(8) . . . . ?
C15 C20 C29 C34 178.5(6) . . . . ?
C15 C39 C41 C35 -0.1(11) . . . . ?
C16 C9 C19 C8 -176.6(5) . . . . ?
C16 C21 C30 C36 -177.6(6) . . . . ?
C16 C21 C34 C29 2.0(8) . . . . ?
C16 C21 C34 C46 178.6(5) . . . . ?
C16 C28 C35 C41 176.5(6) . . . . ?
C17 C12 C23 C22 0.1(10) . . . . ?
C17 C13 C25 C47 64.3(8) . . . . ?
C17 C13 C25 C50 -61.3(8) . . . . ?
C18 C3 C9 C16 -2.1(9) . . . . ?
C18 C3 C9 C19 178.3(6) . . . . ?
C19 C9 C16 C21 -73.3(7) . . . . ?
C19 C9 C16 C28 107.7(6) . . . . ?
C20 C15 C39 C41 -0.9(11) . . . . ?
C20 C28 C35 C41 -3.2(9) . . . . ?
C20 C29 C34 C21 -1.3(9) . . . . ?
C20 C29 C34 C46 -177.7(6) . . . . ?
C21 C16 C28 C20 -0.4(8) . . . . ?
C21 C16 C28 C35 179.9(5) . . . . ?
C21 C30 C36 C48 -0.4(10) . . . . ?
C21 C34 C46 C48 -1.2(10) . . . . ?
C22 C11 C13 C17 -1.3(8) . . . . ?
C22 C11 C13 C25 178.8(5) . . . . ?
C23 C12 C17 C13 -0.1(10) . . . . ?
C23 C22 C27 C43 63.2(7) . . . . ?
C23 C22 C27 C44 -59.7(7) . . . . ?
C25 C13 C17 C12 -179.3(6) . . . . ?
C26 C10 C31 C45 -179.6(6) . . . . ?
C27 C22 C23 C12 176.5(6) . . . . ?
C28 C16 C21 C30 174.8(5) . . . . ?
C28 C16 C21 C34 -1.2(8) . . . . ?
C28 C20 C29 C34 -0.3(9) . . . . ?
C28 C35 C41 C39 2.2(10) . . . . ?
C29 C20 C28 C16 1.2(8) . . . . ?
C29 C20 C28 C35 -179.1(6) . . . . ?
C29 C34 C46 C48 175.2(7) . . . . ?
C30 C21 C34 C29 -174.2(5) . . . . ?
C30 C21 C34 C46 2.3(8) . . . . ?
C30 C36 C48 C46 1.6(12) . . . . ?
C31 C10 C26 C37 -45.9(8) . . . . ?
C31 C10 C26 C40 79.1(8) . . . . ?
C32 C6 N2 Ni03 92.3(5) . . . . ?
C32 C6 N2 C7 -89.1(6) . . . . ?
C32 C6 C10 C26 -177.5(5) . . . . ?
C32 C6 C10 C31 1.7(8) . . . . ?
C32 C38 C45 C31 2.0(12) . . . . ?
C33 C32 C38 C45 -178.6(6) . . . . ?
C34 C21 C30 C36 -1.6(9) . . . . ?
C34 C46 C48 C36 -0.7(12) . . . . ?
C38 C32 C33 C42 -57.5(8) . . . . ?
C38 C32 C33 C49 65.7(8) . . . . ?
C39 C15 C20 C28 -0.1(10) . . . . ?
C39 C15 C20 C29 -178.9(7) . . . . ?
